data_4076444
loop_
_publ_author_name
'Slaney, Michael E.'
'Anderson, D. Jason'
'Ferguson, Michael J.'
'McDonald, Robert'
'Cowie, Martin'

_publ_section_title
;
 Bis(diethylphosphino)methane As a Bridging Ligand in Complexes of Ir2,
 Rh2, and IrRh: Geminal C--H Activation of \a-Olefins
;
_journal_issue 6
_journal_name_full Organometallics
_journal_page_first 2286
_journal_paper_doi 10.1021/om201214z
_journal_volume 31
_journal_year 2012
_chemical_formula_moiety 'C23 H44 O5 P4 Rh2, 2(C F3 O3 S)'
_chemical_formula_sum 'C25 H44 F6 O11 P4 Rh2 S2'
_chemical_formula_weight 1028.42
_chemical_name_systematic
;
 ?
;
_space_group_IT_number 11
_symmetry_cell_setting monoclinic
_symmetry_space_group_name_Hall '-P 2yb'
_symmetry_space_group_name_H-M 'P 1 21/m 1'
_atom_sites_solution_hydrogens geom
_atom_sites_solution_primary direct
_atom_sites_solution_secondary difmap
_audit_creation_method SHELXL-97
_cell_angle_alpha 90.00
_cell_angle_beta 108.0810(10)
_cell_angle_gamma 90.00
_cell_formula_units_Z 2
_cell_length_a 9.5764(6)
_cell_length_b 21.3460(14)
_cell_length_c 10.0396(6)
_cell_measurement_reflns_used 5433
_cell_measurement_temperature 193(2)
_cell_measurement_theta_max 26.36
_cell_measurement_theta_min 2.43
_cell_volume 1950.9(2)
_computing_cell_refinement 'Bruker SAINT (Bruker, 1997)'
_computing_data_collection 'Bruker SMART (Bruker, 1997)'
_computing_data_reduction 'Bruker SAINT (Bruker, 1997)'
_computing_molecular_graphics 'Bruker SHELXTL (Bruker, 1997)'
_computing_publication_material 'Bruker SHELXTL (Bruker, 1997)'
_computing_structure_refinement 'SHELXL-97 (Sheldrick, 1997)'
_computing_structure_solution 'SHELXS-97 (Sheldrick, 1990)'
_diffrn_ambient_temperature 193(2)
_diffrn_detector_area_resol_mean 8.192
_diffrn_measured_fraction_theta_full 0.994
_diffrn_measured_fraction_theta_max 0.994
_diffrn_measurement_device_type 'Bruker PLATFORM diffractometer/SMART 1000 CCD area detector'
_diffrn_measurement_method '\w scans'
_diffrn_radiation_monochromator graphite
_diffrn_radiation_source 'fine-focus sealed tube'
_diffrn_radiation_type MoK\a
_diffrn_radiation_wavelength 0.71073
_diffrn_reflns_av_R_equivalents 0.0200
_diffrn_reflns_av_sigmaI/netI 0.0217
_diffrn_reflns_limit_h_max 11
_diffrn_reflns_limit_h_min -8
_diffrn_reflns_limit_k_max 26
_diffrn_reflns_limit_k_min -26
_diffrn_reflns_limit_l_max 12
_diffrn_reflns_limit_l_min -12
_diffrn_reflns_number 11122
_diffrn_reflns_theta_full 26.36
_diffrn_reflns_theta_max 26.36
_diffrn_reflns_theta_min 2.13
_diffrn_standards_decay_% 0
_diffrn_standards_interval_time 0
_diffrn_standards_number 0
_exptl_absorpt_coefficient_mu 1.196
_exptl_absorpt_correction_T_max 0.8317
_exptl_absorpt_correction_T_min 0.5918
_exptl_absorpt_correction_type multi-scan
_exptl_absorpt_process_details 'SADABS (Sheldrick, 1996)'
_exptl_crystal_colour yellow
_exptl_crystal_density_diffrn 1.751
_exptl_crystal_density_method 'not measured'
_exptl_crystal_description prism
_exptl_crystal_F_000 1036
_exptl_crystal_size_max 0.49
_exptl_crystal_size_mid 0.40
_exptl_crystal_size_min 0.16
_refine_diff_density_max 0.694
_refine_diff_density_min -0.526
_refine_diff_density_rms 0.071
_refine_ls_extinction_method none
_refine_ls_goodness_of_fit_ref 1.040
_refine_ls_hydrogen_treatment constr
_refine_ls_matrix_type full
_refine_ls_number_parameters 244
_refine_ls_number_reflns 4079
_refine_ls_number_restraints 0
_refine_ls_restrained_S_all 1.040
_refine_ls_R_factor_all 0.0242
_refine_ls_R_factor_gt 0.0225
_refine_ls_shift/su_max 0.001
_refine_ls_shift/su_mean 0.000
_refine_ls_structure_factor_coef Fsqd
_refine_ls_weighting_details 'calc w=1/[\s^2^(Fo^2^)+(0.0344P)^2^+1.1794P] where P=(Fo^2^+2Fc^2^)/3'
_refine_ls_weighting_scheme calc
_refine_ls_wR_factor_gt 0.0611
_refine_ls_wR_factor_ref 0.0625
_reflns_number_gt 3810
_reflns_number_total 4079
_reflns_threshold_expression I>2\s(I)
_cod_data_source_file om201214z_si_002.cif
_cod_data_source_block 18
_cod_depositor_comments
;
The following automatic conversions were performed:

'_symmetry_cell_setting' value 'Monoclinic' changed to 'monoclinic'
according to /home/saulius/struct/CIF-dictionaries/cif_core.dic
dictionary named 'cif_core.dic' version 2.4.1 from 2010-06-29.

Automatic conversion script
Id: cif_fix_values 1715 2011-07-08 13:25:40Z adriana 
;
_cod_original_sg_symbol_H-M 'P 21/m'
_cod_database_code 4076444

loop_
_symmetry_equiv_pos_as_xyz
'x, y, z'
'-x, y+1/2, -z'
'-x, -y, -z'
'x, -y-1/2, z'

loop_
_atom_site_label
_atom_site_type_symbol
_atom_site_fract_x
_atom_site_fract_y
_atom_site_fract_z
_atom_site_U_iso_or_equiv
_atom_site_adp_type
_atom_site_occupancy
_atom_site_symmetry_multiplicity
_atom_site_calc_flag
_atom_site_refinement_flags
Rh1 Rh 0.20339(2) 0.2500 0.345055(19) 0.01751(7) Uani 1 2 d S
Rh2 Rh 0.42381(2) 0.2500 0.210507(19) 0.01722(7) Uani 1 2 d S
P1 P 0.19470(5) 0.36025(2) 0.34664(4) 0.01865(10) Uani 1 1 d .
P2 P 0.42924(5) 0.36011(2) 0.20025(4) 0.01844(10) Uani 1 1 d .
O1 O 0.3768(3) 0.2500 0.6630(2) 0.0477(6) Uani 1 2 d S
O2 O -0.1277(2) 0.2500 0.2815(3) 0.0566(7) Uani 1 2 d S
O3 O 0.1093(2) 0.2500 0.0201(2) 0.0355(5) Uani 1 2 d S
O4 O 0.5843(3) 0.2500 -0.0082(3) 0.0463(6) Uani 1 2 d S
O5 O 0.6744(3) 0.2500 0.4957(3) 0.0612(8) Uani 1 2 d S
C1 C 0.3239(3) 0.2500 0.5463(3) 0.0276(6) Uani 1 2 d S
C2 C -0.0045(3) 0.2500 0.3040(3) 0.0344(6) Uani 1 2 d S
C3 C 0.2023(3) 0.2500 0.1262(3) 0.0242(5) Uani 1 2 d S
C4 C 0.5180(3) 0.2500 0.0668(3) 0.0279(6) Uani 1 2 d S
C5 C 0.5823(3) 0.2500 0.3951(3) 0.0309(6) Uani 1 2 d S
C10 C 0.36005(19) 0.39701(8) 0.32987(18) 0.0209(3) Uani 1 1 d .
H10A H 0.3387 0.4416 0.3043 0.025 Uiso 1 1 calc R
H10B H 0.4375 0.3957 0.4219 0.025 Uiso 1 1 calc R
C11 C 0.1825(2) 0.39733(9) 0.50615(19) 0.0282(4) Uani 1 1 d .
H11A H 0.2705 0.3857 0.5846 0.034 Uiso 1 1 calc R
H11B H 0.1842 0.4433 0.4945 0.034 Uiso 1 1 calc R
C12 C 0.0463(3) 0.37994(14) 0.5452(3) 0.0498(6) Uani 1 1 d .
H12A H 0.0477 0.4018 0.6314 0.060 Uiso 1 1 calc R
H12B H 0.0450 0.3346 0.5601 0.060 Uiso 1 1 calc R
H12C H -0.0417 0.3922 0.4693 0.060 Uiso 1 1 calc R
C13 C 0.03526(19) 0.38908(9) 0.20757(19) 0.0250(4) Uani 1 1 d .
H13A H 0.0347 0.3686 0.1189 0.030 Uiso 1 1 calc R
H13B H -0.0542 0.3752 0.2287 0.030 Uiso 1 1 calc R
C14 C 0.0240(2) 0.45969(9) 0.1829(2) 0.0334(4) Uani 1 1 d .
H14A H -0.0651 0.4692 0.1056 0.040 Uiso 1 1 calc R
H14B H 0.1103 0.4744 0.1590 0.040 Uiso 1 1 calc R
H14C H 0.0197 0.4809 0.2681 0.040 Uiso 1 1 calc R
C15 C 0.3217(2) 0.39645(9) 0.03626(18) 0.0262(4) Uani 1 1 d .
H15A H 0.2168 0.3866 0.0205 0.031 Uiso 1 1 calc R
H15B H 0.3328 0.4425 0.0467 0.031 Uiso 1 1 calc R
C16 C 0.3610(3) 0.37701(12) -0.0932(2) 0.0460(6) Uani 1 1 d .
H16A H 0.2991 0.3999 -0.1749 0.055 Uiso 1 1 calc R
H16B H 0.3449 0.3319 -0.1085 0.055 Uiso 1 1 calc R
H16C H 0.4645 0.3867 -0.0798 0.055 Uiso 1 1 calc R
C17 C 0.6174(2) 0.38855(9) 0.2385(2) 0.0290(4) Uani 1 1 d .
H17A H 0.6744 0.3742 0.3336 0.035 Uiso 1 1 calc R
H17B H 0.6612 0.3686 0.1718 0.035 Uiso 1 1 calc R
C18 C 0.6365(2) 0.45895(10) 0.2315(3) 0.0446(6) Uani 1 1 d .
H18A H 0.7411 0.4689 0.2534 0.054 Uiso 1 1 calc R
H18B H 0.5973 0.4795 0.2995 0.054 Uiso 1 1 calc R
H18C H 0.5834 0.4739 0.1370 0.054 Uiso 1 1 calc R
S S 0.67082(5) 0.41171(2) -0.29157(5) 0.03026(12) Uani 1 1 d .
F21 F 0.94478(12) 0.39206(6) -0.14256(13) 0.0375(3) Uani 1 1 d .
F22 F 0.78948(16) 0.33228(8) -0.09035(16) 0.0621(5) Uani 1 1 d .
F23 F 0.84713(18) 0.31645(7) -0.27829(19) 0.0610(4) Uani 1 1 d .
O21 O 0.54691(16) 0.37017(8) -0.34072(17) 0.0438(4) Uani 1 1 d .
O22 O 0.72319(19) 0.43823(9) -0.39899(18) 0.0524(4) Uani 1 1 d .
O23 O 0.66316(19) 0.45532(8) -0.1848(2) 0.0523(4) Uani 1 1 d .
C20 C 0.8194(2) 0.35996(10) -0.1962(2) 0.0308(4) Uani 1 1 d .

loop_
_atom_site_aniso_label
_atom_site_aniso_U_11
_atom_site_aniso_U_22
_atom_site_aniso_U_33
_atom_site_aniso_U_23
_atom_site_aniso_U_13
_atom_site_aniso_U_12
Rh1 0.01594(11) 0.01939(11) 0.01853(11) 0.000 0.00730(8) 0.000
Rh2 0.01666(11) 0.01758(11) 0.01962(11) 0.000 0.00882(8) 0.000
P1 0.0176(2) 0.0207(2) 0.0188(2) -0.00137(16) 0.00731(17) 0.00109(16)
P2 0.0175(2) 0.0184(2) 0.0212(2) 0.00021(15) 0.00863(18) -0.00071(16)
O1 0.0680(17) 0.0392(12) 0.0269(11) 0.000 0.0014(11) 0.000
O2 0.0216(12) 0.0430(13) 0.108(2) 0.000 0.0237(13) 0.000
O3 0.0272(10) 0.0475(12) 0.0285(10) 0.000 0.0041(9) 0.000
O4 0.0600(15) 0.0403(12) 0.0572(14) 0.000 0.0453(13) 0.000
O5 0.0619(17) 0.0561(16) 0.0430(14) 0.000 -0.0167(13) 0.000
C1 0.0336(14) 0.0214(12) 0.0285(14) 0.000 0.0107(12) 0.000
C2 0.0301(16) 0.0224(13) 0.0538(18) 0.000 0.0175(14) 0.000
C3 0.0236(13) 0.0212(12) 0.0275(13) 0.000 0.0074(11) 0.000
C4 0.0321(14) 0.0221(12) 0.0348(14) 0.000 0.0182(12) 0.000
C5 0.0367(16) 0.0228(13) 0.0316(14) 0.000 0.0081(13) 0.000
C10 0.0194(8) 0.0221(8) 0.0222(8) -0.0032(7) 0.0078(7) -0.0016(7)
C11 0.0286(10) 0.0331(10) 0.0255(9) -0.0068(7) 0.0119(8) 0.0029(8)
C12 0.0430(13) 0.0734(18) 0.0441(13) -0.0157(12) 0.0295(11) -0.0037(12)
C13 0.0190(8) 0.0261(9) 0.0279(9) 0.0016(7) 0.0046(7) 0.0016(7)
C14 0.0271(10) 0.0286(10) 0.0429(11) 0.0061(8) 0.0085(9) 0.0051(8)
C15 0.0303(9) 0.0251(9) 0.0236(9) 0.0045(7) 0.0089(7) 0.0016(7)
C16 0.0689(17) 0.0458(13) 0.0269(10) 0.0068(9) 0.0203(11) 0.0137(12)
C17 0.0203(9) 0.0263(9) 0.0433(11) -0.0010(8) 0.0139(8) -0.0025(7)
C18 0.0299(11) 0.0278(11) 0.0772(17) 0.0006(10) 0.0180(11) -0.0082(9)
S 0.0244(2) 0.0276(2) 0.0352(3) 0.00267(18) 0.0040(2) 0.00135(18)
F21 0.0251(6) 0.0430(7) 0.0384(6) 0.0008(5) 0.0008(5) -0.0043(5)
F22 0.0479(8) 0.0744(11) 0.0559(9) 0.0384(8) 0.0042(7) -0.0128(8)
F23 0.0531(9) 0.0401(8) 0.0827(11) -0.0229(8) 0.0106(8) 0.0094(7)
O21 0.0278(8) 0.0458(9) 0.0484(9) 0.0007(7) -0.0018(7) -0.0067(7)
O22 0.0479(10) 0.0610(11) 0.0437(9) 0.0223(8) 0.0075(8) -0.0041(8)
O23 0.0439(9) 0.0398(9) 0.0779(12) -0.0192(9) 0.0257(9) 0.0012(7)
C20 0.0285(10) 0.0273(10) 0.0325(10) 0.0006(8) 0.0036(8) -0.0019(8)

loop_
_atom_type_symbol
_atom_type_description
_atom_type_scat_dispersion_real
_atom_type_scat_dispersion_imag
_atom_type_scat_source
C C 0.0033 0.0016 'International Tables Vol C Tables 4.2.6.8 and 6.1.1.4'
H H 0.0000 0.0000 'International Tables Vol C Tables 4.2.6.8 and 6.1.1.4'
O O 0.0106 0.0060 'International Tables Vol C Tables 4.2.6.8 and 6.1.1.4'
F F 0.0171 0.0103 'International Tables Vol C Tables 4.2.6.8 and 6.1.1.4'
P P 0.1023 0.0942 'International Tables Vol C Tables 4.2.6.8 and 6.1.1.4'
S S 0.1246 0.1234 'International Tables Vol C Tables 4.2.6.8 and 6.1.1.4'
Rh Rh -1.1178 0.9187 'International Tables Vol C Tables 4.2.6.8 and 6.1.1.4'

loop_
_geom_angle_atom_site_label_1
_geom_angle_atom_site_label_2
_geom_angle_atom_site_label_3
_geom_angle
_geom_angle_site_symmetry_1
_geom_angle_site_symmetry_3
C2 Rh1 C1 117.23(13) . .
C2 Rh1 C3 95.95(12) . .
C1 Rh1 C3 146.81(11) . .
C2 Rh1 P1 87.977(11) . 4_565
C1 Rh1 P1 90.213(11) . 4_565
C3 Rh1 P1 91.007(11) . 4_565
C2 Rh1 P1 87.978(11) . .
C1 Rh1 P1 90.213(11) . .
C3 Rh1 P1 91.006(11) . .
P1 Rh1 P1 175.65(2) 4_565 .
C2 Rh1 Rh2 141.22(10) . .
C1 Rh1 Rh2 101.55(8) . .
C3 Rh1 Rh2 45.26(7) . .
P1 Rh1 Rh2 92.079(11) 4_565 .
P1 Rh1 Rh2 92.078(11) . .
C4 Rh2 C5 107.30(12) . .
C4 Rh2 C3 111.12(11) . .
C5 Rh2 C3 141.58(12) . .
C4 Rh2 P2 86.868(11) . 4_565
C5 Rh2 P2 91.136(12) . 4_565
C3 Rh2 P2 90.929(12) . 4_565
C4 Rh2 P2 86.867(11) . .
C5 Rh2 P2 91.136(12) . .
C3 Rh2 P2 90.929(12) . .
P2 Rh2 P2 173.72(2) 4_565 .
C4 Rh2 Rh1 161.46(9) . .
C5 Rh2 Rh1 91.24(9) . .
C3 Rh2 Rh1 50.33(8) . .
P2 Rh2 Rh1 92.901(11) 4_565 .
P2 Rh2 Rh1 92.902(11) . .
C10 P1 C11 100.88(8) . .
C10 P1 C13 109.19(8) . .
C11 P1 C13 105.01(9) . .
C10 P1 Rh1 113.35(6) . .
C11 P1 Rh1 116.87(7) . .
C13 P1 Rh1 110.76(6) . .
C10 P2 C15 103.50(8) . .
C10 P2 C17 105.15(9) . .
C15 P2 C17 107.02(9) . .
C10 P2 Rh2 112.60(6) . .
C15 P2 Rh2 116.78(6) . .
C17 P2 Rh2 110.89(6) . .
O1 C1 Rh1 171.9(3) . .
O2 C2 Rh1 179.1(3) . .
O3 C3 Rh2 142.4(2) . .
O3 C3 Rh1 133.2(2) . .
Rh2 C3 Rh1 84.40(10) . .
O4 C4 Rh2 174.1(3) . .
O5 C5 Rh2 177.5(3) . .
P2 C10 P1 113.64(9) . .
C12 C11 P1 114.51(15) . .
C14 C13 P1 117.20(13) . .
C16 C15 P2 115.85(14) . .
C18 C17 P2 116.39(14) . .
O23 S O22 114.46(12) . .
O23 S O21 115.24(10) . .
O22 S O21 115.29(10) . .
O23 S C20 102.29(10) . .
O22 S C20 103.64(10) . .
O21 S C20 103.46(10) . .
F22 C20 F23 108.82(19) . .
F22 C20 F21 107.21(16) . .
F23 C20 F21 106.29(17) . .
F22 C20 S 111.42(15) . .
F23 C20 S 111.93(14) . .
F21 C20 S 110.92(14) . .

loop_
_geom_bond_atom_site_label_1
_geom_bond_atom_site_label_2
_geom_bond_distance
_geom_bond_site_symmetry_2
Rh1 C2 1.904(3) .
Rh1 C1 1.992(3) .
Rh1 C3 2.195(3) .
Rh1 P1 2.3550(5) 4_565
Rh1 P1 2.3550(5) .
Rh1 Rh2 2.8373(3) .
Rh2 C4 1.924(3) .
Rh2 C5 1.998(3) .
Rh2 C3 2.025(3) .
Rh2 P2 2.3539(5) 4_565
Rh2 P2 2.3539(5) .
P1 C10 1.8212(18) .
P1 C11 1.8224(18) .
P1 C13 1.8265(18) .
P2 C10 1.8132(17) .
P2 C15 1.8223(18) .
P2 C17 1.8260(19) .
O1 C1 1.123(3) .
O2 C2 1.130(4) .
O3 C3 1.157(3) .
O4 C4 1.126(3) .
O5 C5 1.116(4) .
C11 C12 1.520(3) .
C13 C14 1.526(3) .
C15 C16 1.519(3) .
C17 C18 1.518(3) .
S O23 1.4388(17) .
S O22 1.4390(17) .
S O21 1.4403(16) .
S C20 1.821(2) .
F21 C20 1.342(2) .
F22 C20 1.322(2) .
F23 C20 1.323(3) .

loop_
_geom_torsion_atom_site_label_1
_geom_torsion_atom_site_label_2
_geom_torsion_atom_site_label_3
_geom_torsion_atom_site_label_4
_geom_torsion
_geom_torsion_site_symmetry_1
_geom_torsion_site_symmetry_4
C2 Rh1 Rh2 C4 0.0 . .
C1 Rh1 Rh2 C4 180.0 . .
C3 Rh1 Rh2 C4 0.0 . .
P1 Rh1 Rh2 C4 89.358(11) 4_565 .
P1 Rh1 Rh2 C4 -89.357(11) . .
C2 Rh1 Rh2 C5 180.0 . .
C1 Rh1 Rh2 C5 0.0 . .
C3 Rh1 Rh2 C5 180.0 . .
P1 Rh1 Rh2 C5 -90.642(11) 4_565 .
P1 Rh1 Rh2 C5 90.643(11) . .
C2 Rh1 Rh2 C3 0.0 . .
C1 Rh1 Rh2 C3 180.0 . .
P1 Rh1 Rh2 C3 89.358(11) 4_565 .
P1 Rh1 Rh2 C3 -89.357(11) . .
C2 Rh1 Rh2 P2 -88.800(11) . 4_565
C1 Rh1 Rh2 P2 91.200(11) . 4_565
C3 Rh1 Rh2 P2 -88.800(11) . 4_565
P1 Rh1 Rh2 P2 0.558(15) 4_565 4_565
P1 Rh1 Rh2 P2 -178.157(15) . 4_565
C2 Rh1 Rh2 P2 88.800(11) . .
C1 Rh1 Rh2 P2 -91.200(11) . .
C3 Rh1 Rh2 P2 88.800(11) . .
P1 Rh1 Rh2 P2 178.157(15) 4_565 .
P1 Rh1 Rh2 P2 -0.558(15) . .
C2 Rh1 P1 C10 -162.45(12) . .
C1 Rh1 P1 C10 80.31(10) . .
C3 Rh1 P1 C10 -66.53(9) . .
P1 Rh1 P1 C10 175.9(3) 4_565 .
Rh2 Rh1 P1 C10 -21.26(6) . .
C2 Rh1 P1 C11 80.85(12) . .
C1 Rh1 P1 C11 -36.39(11) . .
C3 Rh1 P1 C11 176.77(10) . .
P1 Rh1 P1 C11 59.2(3) 4_565 .
Rh2 Rh1 P1 C11 -137.96(7) . .
C2 Rh1 P1 C13 -39.32(12) . .
C1 Rh1 P1 C13 -156.57(10) . .
C3 Rh1 P1 C13 56.60(10) . .
P1 Rh1 P1 C13 -60.9(3) 4_565 .
Rh2 Rh1 P1 C13 101.87(7) . .
C4 Rh2 P2 C10 -176.21(11) . .
C5 Rh2 P2 C10 -68.94(11) . .
C3 Rh2 P2 C10 72.69(10) . .
P2 Rh2 P2 C10 179.87(19) 4_565 .
Rh1 Rh2 P2 C10 22.36(6) . .
C4 Rh2 P2 C15 64.23(11) . .
C5 Rh2 P2 C15 171.50(11) . .
C3 Rh2 P2 C15 -46.88(10) . .
P2 Rh2 P2 C15 60.3(2) 4_565 .
Rh1 Rh2 P2 C15 -97.20(7) . .
C4 Rh2 P2 C17 -58.70(11) . .
C5 Rh2 P2 C17 48.57(11) . .
C3 Rh2 P2 C17 -169.80(10) . .
P2 Rh2 P2 C17 -62.6(2) 4_565 .
Rh1 Rh2 P2 C17 139.87(7) . .
C2 Rh1 C1 O1 0.000(4) . .
C3 Rh1 C1 O1 180.000(4) . .
P1 Rh1 C1 O1 -87.835(12) 4_565 .
P1 Rh1 C1 O1 87.835(12) . .
Rh2 Rh1 C1 O1 180.000(4) . .
C1 Rh1 C2 O2 0.00(2) . .
C3 Rh1 C2 O2 180.00(2) . .
P1 Rh1 C2 O2 89.20(3) 4_565 .
P1 Rh1 C2 O2 -89.20(3) . .
Rh2 Rh1 C2 O2 180.00(2) . .
C4 Rh2 C3 O3 0.0 . .
C5 Rh2 C3 O3 180.0 . .
P2 Rh2 C3 O3 -87.001(11) 4_565 .
P2 Rh2 C3 O3 87.000(11) . .
Rh1 Rh2 C3 O3 180.0 . .
C4 Rh2 C3 Rh1 180.0 . .
C5 Rh2 C3 Rh1 0.0 . .
P2 Rh2 C3 Rh1 92.999(11) 4_565 .
P2 Rh2 C3 Rh1 -93.000(11) . .
C2 Rh1 C3 O3 0.0 . .
C1 Rh1 C3 O3 180.0 . .
P1 Rh1 C3 O3 88.071(11) 4_565 .
P1 Rh1 C3 O3 -88.071(11) . .
Rh2 Rh1 C3 O3 180.0 . .
C2 Rh1 C3 Rh2 180.0 . .
C1 Rh1 C3 Rh2 0.0 . .
P1 Rh1 C3 Rh2 -91.929(11) 4_565 .
P1 Rh1 C3 Rh2 91.929(11) . .
C5 Rh2 C4 O4 0.000(1) . .
C3 Rh2 C4 O4 180.000(1) . .
P2 Rh2 C4 O4 -90.215(12) 4_565 .
P2 Rh2 C4 O4 90.214(13) . .
Rh1 Rh2 C4 O4 180.000(1) . .
C4 Rh2 C5 O5 0.000(12) . .
C3 Rh2 C5 O5 180.000(12) . .
P2 Rh2 C5 O5 87.072(16) 4_565 .
P2 Rh2 C5 O5 -87.073(16) . .
Rh1 Rh2 C5 O5 180.000(12) . .
C15 P2 C10 P1 84.16(11) . .
C17 P2 C10 P1 -163.70(10) . .
Rh2 P2 C10 P1 -42.85(11) . .
C11 P1 C10 P2 168.33(10) . .
C13 P1 C10 P2 -81.42(11) . .
Rh1 P1 C10 P2 42.57(11) . .
C10 P1 C11 C12 175.75(17) . .
C13 P1 C11 C12 62.29(18) . .
Rh1 P1 C11 C12 -60.89(18) . .
C10 P1 C13 C14 -47.14(17) . .
C11 P1 C13 C14 60.34(17) . .
Rh1 P1 C13 C14 -172.64(13) . .
C10 P2 C15 C16 176.93(16) . .
C17 P2 C15 C16 66.16(18) . .
Rh2 P2 C15 C16 -58.74(18) . .
C10 P2 C17 C18 -59.65(19) . .
C15 P2 C17 C18 49.97(19) . .
Rh2 P2 C17 C18 178.37(16) . .
O23 S C20 F22 59.55(17) . .
O22 S C20 F22 178.82(15) . .
O21 S C20 F22 -60.52(17) . .
O23 S C20 F23 -178.34(15) . .
O22 S C20 F23 -59.07(18) . .
O21 S C20 F23 61.59(17) . .
O23 S C20 F21 -59.81(16) . .
O22 S C20 F21 59.46(17) . .
O21 S C20 F21 -179.87(15) . .
